data_4506962
loop_
_publ_author_name
'Megumi, Ken'
'Nadiah Binti Mohd Arif, Fara'
'Matsumoto, Shoji'
'Akazome, Motohiro'

_publ_section_title
;
 Design and Evaluation of Salts betweenN-Trityl Amino Acid
 andtert-Butylamine as Inclusion Crystals of Alcohols
;
_journal_issue 11
_journal_name_full 'Crystal Growth &amp; Design'
_journal_page_first 5680
_journal_paper_doi 10.1021/cg301172g
_journal_volume 12
_journal_year 2012
_chemical_formula_sum 'C33 H38 N2 O2'
_chemical_formula_weight 494.65
_chemical_name_systematic
; 
 ? 
;
_space_group_IT_number 4
_symmetry_cell_setting monoclinic
_symmetry_space_group_name_Hall 'P 2yb'
_symmetry_space_group_name_H-M 'P 1 21 1'
_atom_sites_solution_hydrogens geom
_atom_sites_solution_primary direct
_atom_sites_solution_secondary difmap
_audit_creation_method SHELXL-97
_cell_angle_alpha 90.00
_cell_angle_beta 100.187(1)
_cell_angle_gamma 90.00
_cell_formula_units_Z 2
_cell_length_a 10.9861(8)
_cell_length_b 9.1163(7)
_cell_length_c 14.2512(11)
_cell_measurement_reflns_used 3976
_cell_measurement_temperature 173
_cell_measurement_theta_max 28.26
_cell_measurement_theta_min 2.57
_cell_volume 1404.79(18)
_computing_structure_refinement 'SHELXL-97 (Sheldrick, 1997)'
_computing_structure_solution 'SHELXS-97 (Sheldrick, 1990)'
_diffrn_ambient_temperature 173
_diffrn_detector_area_resol_mean 8.333
_diffrn_measured_fraction_theta_full 0.998
_diffrn_measured_fraction_theta_max 0.908
_diffrn_measurement_device_type 'Bruker APEX-II CCD'
_diffrn_measurement_method '\f and \w scans'
_diffrn_radiation_monochromator graphite
_diffrn_radiation_source 'fine-focus sealed tube'
_diffrn_radiation_type MoK\a
_diffrn_radiation_wavelength 0.71073
_diffrn_reflns_av_R_equivalents 0.0120
_diffrn_reflns_av_sigmaI/netI 0.0266
_diffrn_reflns_limit_h_max 14
_diffrn_reflns_limit_h_min -5
_diffrn_reflns_limit_k_max 11
_diffrn_reflns_limit_k_min -12
_diffrn_reflns_limit_l_max 18
_diffrn_reflns_limit_l_min -18
_diffrn_reflns_number 7857
_diffrn_reflns_theta_full 25.00
_diffrn_reflns_theta_max 28.41
_diffrn_reflns_theta_min 1.45
_exptl_absorpt_coefficient_mu 0.072
_exptl_absorpt_correction_T_max 0.9829
_exptl_absorpt_correction_T_min 0.9794
_exptl_absorpt_correction_type empirical
_exptl_absorpt_process_details
;
SADABS Sheldrick 1996
;
_exptl_crystal_colour colourless
_exptl_crystal_density_diffrn 1.169
_exptl_crystal_density_method 'not measured'
_exptl_crystal_description Prism
_exptl_crystal_F_000 532
_exptl_crystal_size_max 0.29
_exptl_crystal_size_mid 0.27
_exptl_crystal_size_min 0.24
_refine_diff_density_max 0.174
_refine_diff_density_min -0.147
_refine_diff_density_rms 0.028
_refine_ls_abs_structure_details 'Flack H D (1983), Acta Cryst. A39, 876-881'
_refine_ls_abs_structure_Flack 0.7(9)
_refine_ls_extinction_coef 0.0065(7)
_refine_ls_extinction_expression Fc^*^=kFc[1+0.001xFc^2^\l^3^/sin(2\q)]^-1/4^
_refine_ls_extinction_method SHELXL
_refine_ls_goodness_of_fit_ref 1.036
_refine_ls_hydrogen_treatment mixed
_refine_ls_matrix_type full
_refine_ls_number_parameters 343
_refine_ls_number_reflns 6001
_refine_ls_number_restraints 1
_refine_ls_restrained_S_all 1.036
_refine_ls_R_factor_all 0.0386
_refine_ls_R_factor_gt 0.0330
_refine_ls_shift/su_max 0.000
_refine_ls_shift/su_mean 0.000
_refine_ls_structure_factor_coef Fsqd
_refine_ls_weighting_details 'calc w=1/[\s^2^(Fo^2^)+(0.0217P)^2^+0.2584P] where P=(Fo^2^+2Fc^2^)/3'
_refine_ls_weighting_scheme calc
_refine_ls_wR_factor_gt 0.0680
_refine_ls_wR_factor_ref 0.0708
_reflns_number_gt 5467
_reflns_number_total 6001
_reflns_threshold_expression >2sigma(I)
_cod_data_source_file cg301172g_si_002.cif
_cod_data_source_block Tr-Phg-iPr2NH
_cod_depositor_comments
;
The following automatic conversions were performed:

'_symmetry_cell_setting' value 'Monoclinic' changed to 'monoclinic'
according to /home/saulius/struct/CIF-dictionaries/cif_core.dic
dictionary named 'cif_core.dic' version 2.4.2 from 2011-04-26.

Automatic conversion script
Id: cif_fix_values 1891 2012-01-12 08:04:46Z andrius 
;
_cod_original_sg_symbol_H-M 'P2(1)   '
_cod_database_code 4506962

loop_
_symmetry_equiv_pos_as_xyz
'x, y, z'
'-x, y+1/2, -z'

loop_
_atom_site_label
_atom_site_type_symbol
_atom_site_fract_x
_atom_site_fract_y
_atom_site_fract_z
_atom_site_U_iso_or_equiv
_atom_site_adp_type
_atom_site_occupancy
_atom_site_symmetry_multiplicity
_atom_site_calc_flag
_atom_site_refinement_flags
N2 N 0.48741(11) 0.55488(12) 0.92570(8) 0.0282(3) Uani 1 1 d .
H2A H 0.4692 0.5598 0.9862 0.034 Uiso 1 1 calc R
H2B H 0.5110 0.4599 0.9164 0.034 Uiso 1 1 calc R
N1 N 0.61123(10) 0.04881(12) 0.70559(8) 0.0243(2) Uani 1 1 d .
O1 O 0.56272(9) 0.03073(10) 0.88753(7) 0.0300(2) Uani 1 1 d .
O2 O 0.55889(10) 0.27260(11) 0.90530(7) 0.0372(3) Uani 1 1 d .
C2 C 0.56421(11) 0.15941(16) 0.85686(9) 0.0246(3) Uani 1 1 d .
C1 C 0.56525(12) 0.17981(14) 0.74909(9) 0.0235(3) Uani 1 1 d .
H1C H 0.6200 0.2647 0.7408 0.028 Uiso 1 1 calc R
C4 C 0.40578(14) 0.35156(16) 0.65729(10) 0.0309(3) Uani 1 1 d .
H4 H 0.4712 0.4157 0.6490 0.037 Uiso 1 1 calc R
C3 C 0.43298(13) 0.21847(15) 0.70375(9) 0.0258(3) Uani 1 1 d .
C5 C 0.28413(16) 0.39204(18) 0.62283(11) 0.0397(4) Uani 1 1 d .
H5 H 0.2668 0.4831 0.5908 0.048 Uiso 1 1 calc R
C8 C 0.33602(13) 0.12589(16) 0.71343(11) 0.0359(3) Uani 1 1 d .
H8 H 0.3528 0.0331 0.7433 0.043 Uiso 1 1 calc R
C7 C 0.21418(15) 0.1674(2) 0.67988(13) 0.0465(4) Uani 1 1 d .
H7 H 0.1483 0.1037 0.6879 0.056 Uiso 1 1 calc R
C6 C 0.18890(15) 0.3005(2) 0.63508(12) 0.0454(4) Uani 1 1 d .
H6 H 0.1057 0.3290 0.6127 0.055 Uiso 1 1 calc R
C10 C 0.75104(12) 0.14179(15) 0.59949(9) 0.0246(3) Uani 1 1 d .
C11 C 0.86514(13) 0.15386(17) 0.57060(9) 0.0300(3) Uani 1 1 d .
H11 H 0.9357 0.1092 0.6078 0.036 Uiso 1 1 calc R
C12 C 0.87806(14) 0.22966(17) 0.48873(10) 0.0342(3) Uani 1 1 d .
H12 H 0.9569 0.2371 0.4705 0.041 Uiso 1 1 calc R
C15 C 0.64933(14) 0.20453(17) 0.54235(10) 0.0319(3) Uani 1 1 d .
H15 H 0.5698 0.1950 0.5593 0.038 Uiso 1 1 calc R
C14 C 0.66257(16) 0.2818(2) 0.45998(11) 0.0417(4) Uani 1 1 d .
H14 H 0.5924 0.3258 0.4219 0.050 Uiso 1 1 calc R
C13 C 0.77662(16) 0.29422(18) 0.43376(10) 0.0389(4) Uani 1 1 d .
H13 H 0.7854 0.3472 0.3779 0.047 Uiso 1 1 calc R
C16 C 0.82431(12) 0.12862(15) 0.77895(9) 0.0257(3) Uani 1 1 d .
C21 C 0.86753(14) 0.27134(17) 0.77701(10) 0.0343(3) Uani 1 1 d .
H21 H 0.8542 0.3235 0.7184 0.041 Uiso 1 1 calc R
C18 C 0.90804(13) 0.12415(18) 0.94784(10) 0.0360(3) Uani 1 1 d .
H18 H 0.9222 0.0724 1.0066 0.043 Uiso 1 1 calc R
C20 C 0.92976(16) 0.33999(19) 0.85853(11) 0.0423(4) Uani 1 1 d .
H20 H 0.9576 0.4382 0.8554 0.051 Uiso 1 1 calc R
C17 C 0.84437(13) 0.05677(17) 0.86695(10) 0.0307(3) Uani 1 1 d .
H17 H 0.8137 -0.0400 0.8712 0.037 Uiso 1 1 calc R
C19 C 0.95107(15) 0.2653(2) 0.94405(11) 0.0409(4) Uani 1 1 d .
H19 H 0.9951 0.3110 0.9998 0.049 Uiso 1 1 calc R
C22 C 0.78196(13) -0.10184(15) 0.67384(10) 0.0274(3) Uani 1 1 d .
C23 C 0.89710(14) -0.16030(17) 0.71219(11) 0.0367(4) Uani 1 1 d .
H23 H 0.9549 -0.1030 0.7544 0.044 Uiso 1 1 calc R
C24 C 0.92808(18) -0.30212(19) 0.68912(12) 0.0474(4) Uani 1 1 d .
H24 H 1.0064 -0.3414 0.7167 0.057 Uiso 1 1 calc R
C27 C 0.70120(15) -0.18848(16) 0.61040(10) 0.0343(3) Uani 1 1 d .
H27 H 0.6228 -0.1502 0.5823 0.041 Uiso 1 1 calc R
C25 C 0.84690(18) -0.38624(18) 0.62694(12) 0.0484(5) Uani 1 1 d .
H25 H 0.8691 -0.4827 0.6112 0.058 Uiso 1 1 calc R
C26 C 0.73315(17) -0.32935(17) 0.58767(11) 0.0437(4) Uani 1 1 d .
H26 H 0.6764 -0.3870 0.5448 0.052 Uiso 1 1 calc R
C28 C 0.59669(14) 0.65228(17) 0.92264(10) 0.0360(3) Uani 1 1 d .
H28 H 0.5746 0.7556 0.9362 0.043 Uiso 1 1 calc R
C29 C 0.70095(15) 0.60111(19) 0.99961(12) 0.0457(4) Uani 1 1 d .
H29A H 0.7245 0.5008 0.9856 0.069 Uiso 1 1 calc R
H29B H 0.6736 0.6030 1.0614 0.069 Uiso 1 1 calc R
H29C H 0.7723 0.6663 1.0016 0.069 Uiso 1 1 calc R
C30 C 0.63256(18) 0.6450(2) 0.82413(12) 0.0537(5) Uani 1 1 d .
H30A H 0.5652 0.6848 0.7766 0.081 Uiso 1 1 calc R
H30B H 0.6478 0.5427 0.8085 0.081 Uiso 1 1 calc R
H30C H 0.7078 0.7028 0.8240 0.081 Uiso 1 1 calc R
C31 C 0.37007(14) 0.58498(17) 0.85605(10) 0.0342(3) Uani 1 1 d .
H31 H 0.3879 0.5751 0.7899 0.041 Uiso 1 1 calc R
C32 C 0.27821(16) 0.46768(19) 0.87116(12) 0.0418(4) Uani 1 1 d .
H32A H 0.2636 0.4721 0.9370 0.063 Uiso 1 1 calc R
H32B H 0.3113 0.3710 0.8591 0.063 Uiso 1 1 calc R
H32C H 0.2001 0.4838 0.8272 0.063 Uiso 1 1 calc R
C33 C 0.32260(18) 0.73928(19) 0.86794(12) 0.0481(4) Uani 1 1 d .
H33A H 0.3017 0.7496 0.9317 0.072 Uiso 1 1 calc R
H33B H 0.2487 0.7571 0.8197 0.072 Uiso 1 1 calc R
H33C H 0.3868 0.8106 0.8601 0.072 Uiso 1 1 calc R
C9 C 0.74247(12) 0.05664(15) 0.69141(9) 0.0237(3) Uani 1 1 d .
H1N H 0.6045(15) -0.0263(19) 0.7477(12) 0.036(4) Uiso 1 1 d .

loop_
_atom_site_aniso_label
_atom_site_aniso_U_11
_atom_site_aniso_U_22
_atom_site_aniso_U_33
_atom_site_aniso_U_23
_atom_site_aniso_U_13
_atom_site_aniso_U_12
N2 0.0391(7) 0.0227(6) 0.0252(6) -0.0012(5) 0.0122(5) 0.0000(5)
N1 0.0266(6) 0.0229(6) 0.0255(5) -0.0005(5) 0.0101(4) -0.0016(5)
O1 0.0384(6) 0.0273(5) 0.0263(5) 0.0035(4) 0.0112(4) 0.0021(4)
O2 0.0530(7) 0.0300(5) 0.0277(5) -0.0066(4) 0.0047(5) 0.0082(5)
C2 0.0219(6) 0.0271(7) 0.0248(6) -0.0006(6) 0.0041(5) 0.0022(6)
C1 0.0252(6) 0.0217(7) 0.0241(6) -0.0002(5) 0.0057(5) -0.0010(5)
C4 0.0390(8) 0.0306(8) 0.0234(7) 0.0004(6) 0.0068(6) 0.0049(6)
C3 0.0304(7) 0.0263(7) 0.0207(6) -0.0042(5) 0.0042(5) 0.0032(6)
C5 0.0515(10) 0.0375(9) 0.0272(7) -0.0004(7) -0.0016(7) 0.0158(8)
C8 0.0317(7) 0.0307(8) 0.0428(8) -0.0005(7) -0.0004(6) -0.0014(6)
C7 0.0295(8) 0.0431(10) 0.0631(11) -0.0067(9) -0.0022(7) -0.0037(7)
C6 0.0341(9) 0.0516(11) 0.0443(9) -0.0125(8) -0.0102(7) 0.0114(8)
C10 0.0301(6) 0.0240(6) 0.0204(6) -0.0014(5) 0.0062(5) -0.0022(6)
C11 0.0290(7) 0.0356(8) 0.0250(6) 0.0011(6) 0.0037(5) -0.0020(6)
C12 0.0364(8) 0.0402(9) 0.0282(7) -0.0014(6) 0.0116(6) -0.0101(7)
C15 0.0312(7) 0.0392(8) 0.0266(7) 0.0036(6) 0.0082(6) 0.0056(6)
C14 0.0466(9) 0.0499(10) 0.0292(7) 0.0114(7) 0.0083(7) 0.0163(8)
C13 0.0561(10) 0.0377(9) 0.0254(7) 0.0064(6) 0.0139(7) 0.0005(8)
C16 0.0234(6) 0.0288(7) 0.0250(6) 0.0004(5) 0.0052(5) 0.0007(5)
C21 0.0398(8) 0.0348(8) 0.0279(7) 0.0042(6) 0.0051(6) -0.0052(7)
C18 0.0350(8) 0.0451(9) 0.0259(7) 0.0058(7) -0.0004(6) 0.0015(7)
C20 0.0496(10) 0.0381(9) 0.0371(8) -0.0016(7) 0.0015(7) -0.0135(8)
C17 0.0310(7) 0.0317(7) 0.0293(7) 0.0061(6) 0.0047(6) 0.0005(6)
C19 0.0386(9) 0.0492(10) 0.0318(8) -0.0061(7) -0.0020(6) -0.0064(8)
C22 0.0338(7) 0.0252(7) 0.0266(7) 0.0054(5) 0.0143(6) 0.0015(6)
C23 0.0362(8) 0.0364(8) 0.0404(8) 0.0059(7) 0.0150(7) 0.0064(7)
C24 0.0559(11) 0.0437(10) 0.0486(10) 0.0144(8) 0.0256(9) 0.0221(8)
C27 0.0436(8) 0.0308(8) 0.0313(8) -0.0013(6) 0.0140(7) 0.0000(7)
C25 0.0802(13) 0.0264(8) 0.0477(10) 0.0072(7) 0.0362(9) 0.0108(9)
C26 0.0669(11) 0.0296(8) 0.0399(9) -0.0039(7) 0.0242(8) -0.0030(8)
C28 0.0465(8) 0.0234(7) 0.0420(8) -0.0022(7) 0.0188(7) -0.0062(7)
C29 0.0399(9) 0.0426(9) 0.0565(10) -0.0028(8) 0.0134(8) -0.0056(8)
C30 0.0693(12) 0.0495(10) 0.0503(10) 0.0009(9) 0.0325(9) -0.0179(10)
C31 0.0449(9) 0.0340(8) 0.0234(7) -0.0029(6) 0.0050(6) 0.0007(7)
C32 0.0419(9) 0.0424(9) 0.0415(9) -0.0070(8) 0.0088(7) 0.0002(7)
C33 0.0599(11) 0.0378(9) 0.0414(9) 0.0005(7) -0.0048(8) 0.0107(8)
C9 0.0244(6) 0.0253(6) 0.0227(6) 0.0008(5) 0.0074(5) 0.0001(5)

loop_
_atom_type_symbol
_atom_type_description
_atom_type_scat_dispersion_real
_atom_type_scat_dispersion_imag
_atom_type_scat_source
C C 0.0033 0.0016 'International Tables Vol C Tables 4.2.6.8 and 6.1.1.4'
H H 0.0000 0.0000 'International Tables Vol C Tables 4.2.6.8 and 6.1.1.4'
N N 0.0061 0.0033 'International Tables Vol C Tables 4.2.6.8 and 6.1.1.4'
O O 0.0106 0.0060 'International Tables Vol C Tables 4.2.6.8 and 6.1.1.4'

loop_
_geom_angle_atom_site_label_1
_geom_angle_atom_site_label_2
_geom_angle_atom_site_label_3
_geom_angle
C28 N2 C31 117.97(11)
C28 N2 H2A 107.8
C31 N2 H2A 107.8
C28 N2 H2B 107.8
C31 N2 H2B 107.8
H2A N2 H2B 107.2
C1 N1 C9 115.40(10)
C1 N1 H1N 104.8(10)
C9 N1 H1N 108.3(10)
O2 C2 O1 125.18(12)
O2 C2 C1 117.27(12)
O1 C2 C1 117.46(11)
N1 C1 C3 112.39(10)
N1 C1 C2 112.49(10)
C3 C1 C2 105.93(10)
N1 C1 H1C 108.6
C3 C1 H1C 108.6
C2 C1 H1C 108.6
C5 C4 C3 120.85(15)
C5 C4 H4 119.6
C3 C4 H4 119.6
C8 C3 C4 118.38(13)
C8 C3 C1 120.64(12)
C4 C3 C1 120.85(13)
C6 C5 C4 120.02(15)
C6 C5 H5 120.0
C4 C5 H5 120.0
C3 C8 C7 120.69(15)
C3 C8 H8 119.7
C7 C8 H8 119.7
C6 C7 C8 120.11(16)
C6 C7 H7 119.9
C8 C7 H7 119.9
C5 C6 C7 119.93(15)
C5 C6 H6 120.0
C7 C6 H6 120.0
C15 C10 C11 117.97(12)
C15 C10 C9 122.97(11)
C11 C10 C9 119.05(12)
C12 C11 C10 121.39(13)
C12 C11 H11 119.3
C10 C11 H11 119.3
C13 C12 C11 119.98(14)
C13 C12 H12 120.0
C11 C12 H12 120.0
C10 C15 C14 120.58(13)
C10 C15 H15 119.7
C14 C15 H15 119.7
C13 C14 C15 120.35(14)
C13 C14 H14 119.8
C15 C14 H14 119.8
C14 C13 C12 119.70(14)
C14 C13 H13 120.1
C12 C13 H13 120.1
C21 C16 C17 117.22(13)
C21 C16 C9 122.24(12)
C17 C16 C9 120.08(12)
C20 C21 C16 121.72(14)
C20 C21 H21 119.1
C16 C21 H21 119.1
C19 C18 C17 120.66(14)
C19 C18 H18 119.7
C17 C18 H18 119.7
C19 C20 C21 119.90(15)
C19 C20 H20 120.1
C21 C20 H20 120.1
C18 C17 C16 121.10(14)
C18 C17 H17 119.5
C16 C17 H17 119.5
C18 C19 C20 119.38(14)
C18 C19 H19 120.3
C20 C19 H19 120.3
C23 C22 C27 117.87(13)
C23 C22 C9 123.87(13)
C27 C22 C9 118.10(13)
C24 C23 C22 120.41(16)
C24 C23 H23 119.8
C22 C23 H23 119.8
C25 C24 C23 120.86(17)
C25 C24 H24 119.6
C23 C24 H24 119.6
C26 C27 C22 121.22(15)
C26 C27 H27 119.4
C22 C27 H27 119.4
C24 C25 C26 119.38(15)
C24 C25 H25 120.3
C26 C25 H25 120.3
C25 C26 C27 120.23(17)
C25 C26 H26 119.9
C27 C26 H26 119.9
N2 C28 C29 107.68(12)
N2 C28 C30 109.84(13)
C29 C28 C30 111.61(14)
N2 C28 H28 109.2
C29 C28 H28 109.2
C30 C28 H28 109.2
C28 C29 H29A 109.5
C28 C29 H29B 109.5
H29A C29 H29B 109.5
C28 C29 H29C 109.5
H29A C29 H29C 109.5
H29B C29 H29C 109.5
C28 C30 H30A 109.5
C28 C30 H30B 109.5
H30A C30 H30B 109.5
C28 C30 H30C 109.5
H30A C30 H30C 109.5
H30B C30 H30C 109.5
N2 C31 C32 106.99(12)
N2 C31 C33 111.45(12)
C32 C31 C33 112.82(14)
N2 C31 H31 108.5
C32 C31 H31 108.5
C33 C31 H31 108.5
C31 C32 H32A 109.5
C31 C32 H32B 109.5
H32A C32 H32B 109.5
C31 C32 H32C 109.5
H32A C32 H32C 109.5
H32B C32 H32C 109.5
C31 C33 H33A 109.5
C31 C33 H33B 109.5
H33A C33 H33B 109.5
C31 C33 H33C 109.5
H33A C33 H33C 109.5
H33B C33 H33C 109.5
N1 C9 C10 110.19(10)
N1 C9 C22 106.47(11)
C10 C9 C22 105.84(10)
N1 C9 C16 110.38(10)
C10 C9 C16 110.95(11)
C22 C9 C16 112.83(11)

loop_
_geom_bond_atom_site_label_1
_geom_bond_atom_site_label_2
_geom_bond_distance
N2 C28 1.5001(18)
N2 C31 1.5066(19)
N2 H2A 0.9200
N2 H2B 0.9200
N1 C1 1.4753(16)
N1 C9 1.4926(16)
N1 H1N 0.922(17)
O1 C2 1.2529(17)
O2 C2 1.2486(17)
C2 C1 1.5492(17)
C1 C3 1.5235(18)
C1 H1C 1.0000
C4 C5 1.390(2)
C4 C3 1.3892(19)
C4 H4 0.9500
C3 C8 1.385(2)
C5 C6 1.374(3)
C5 H5 0.9500
C8 C7 1.392(2)
C8 H8 0.9500
C7 C6 1.377(3)
C7 H7 0.9500
C6 H6 0.9500
C10 C15 1.3845(19)
C10 C11 1.3912(18)
C10 C9 1.5399(17)
C11 C12 1.3848(19)
C11 H11 0.9500
C12 C13 1.376(2)
C12 H12 0.9500
C15 C14 1.398(2)
C15 H15 0.9500
C14 C13 1.374(2)
C14 H14 0.9500
C13 H13 0.9500
C16 C21 1.387(2)
C16 C17 1.3973(18)
C16 C9 1.5488(18)
C21 C20 1.388(2)
C21 H21 0.9500
C18 C19 1.376(2)
C18 C17 1.382(2)
C18 H18 0.9500
C20 C19 1.379(2)
C20 H20 0.9500
C17 H17 0.9500
C19 H19 0.9500
C22 C23 1.392(2)
C22 C27 1.395(2)
C22 C9 1.5417(19)
C23 C24 1.391(2)
C23 H23 0.9500
C24 C25 1.374(3)
C24 H24 0.9500
C27 C26 1.385(2)
C27 H27 0.9500
C25 C26 1.377(3)
C25 H25 0.9500
C26 H26 0.9500
C28 C29 1.513(2)
C28 C30 1.525(2)
C28 H28 1.0000
C29 H29A 0.9800
C29 H29B 0.9800
C29 H29C 0.9800
C30 H30A 0.9800
C30 H30B 0.9800
C30 H30C 0.9800
C31 C32 1.512(2)
C31 C33 1.520(2)
C31 H31 1.0000
C32 H32A 0.9800
C32 H32B 0.9800
C32 H32C 0.9800
C33 H33A 0.9800
C33 H33B 0.9800
C33 H33C 0.9800

loop_
_geom_torsion_atom_site_label_1
_geom_torsion_atom_site_label_2
_geom_torsion_atom_site_label_3
_geom_torsion_atom_site_label_4
_geom_torsion
C9 N1 C1 C3 140.01(11)
C9 N1 C1 C2 -100.54(12)
O2 C2 C1 N1 161.55(11)
O1 C2 C1 N1 -21.82(16)
O2 C2 C1 C3 -75.30(14)
O1 C2 C1 C3 101.33(13)
C5 C4 C3 C8 1.13(19)
C5 C4 C3 C1 -174.64(13)
N1 C1 C3 C8 66.36(16)
C2 C1 C3 C8 -56.85(16)
N1 C1 C3 C4 -117.96(13)
C2 C1 C3 C4 118.82(13)
C3 C4 C5 C6 0.4(2)
C4 C3 C8 C7 -1.9(2)
C1 C3 C8 C7 173.89(13)
C3 C8 C7 C6 1.1(2)
C4 C5 C6 C7 -1.3(2)
C8 C7 C6 C5 0.5(3)
C15 C10 C11 C12 1.8(2)
C9 C10 C11 C12 -179.76(13)
C10 C11 C12 C13 -0.4(2)
C11 C10 C15 C14 -2.1(2)
C9 C10 C15 C14 179.47(14)
C10 C15 C14 C13 1.1(2)
C15 C14 C13 C12 0.3(3)
C11 C12 C13 C14 -0.7(2)
C17 C16 C21 C20 0.9(2)
C9 C16 C21 C20 173.12(14)
C16 C21 C20 C19 0.7(3)
C19 C18 C17 C16 1.4(2)
C21 C16 C17 C18 -1.9(2)
C9 C16 C17 C18 -174.34(13)
C17 C18 C19 C20 0.2(2)
C21 C20 C19 C18 -1.3(3)
C27 C22 C23 C24 -1.6(2)
C9 C22 C23 C24 -176.76(13)
C22 C23 C24 C25 1.2(2)
C23 C22 C27 C26 1.3(2)
C9 C22 C27 C26 176.83(13)
C23 C24 C25 C26 -0.5(2)
C24 C25 C26 C27 0.3(2)
C22 C27 C26 C25 -0.7(2)
C31 N2 C28 C29 179.23(12)
C31 N2 C28 C30 -59.04(17)
C28 N2 C31 C32 177.27(12)
C28 N2 C31 C33 -58.97(16)
C1 N1 C9 C10 -81.75(13)
C1 N1 C9 C22 163.92(10)
C1 N1 C9 C16 41.14(15)
C15 C10 C9 N1 2.09(18)
C11 C10 C9 N1 -176.28(12)
C15 C10 C9 C22 116.82(14)
C11 C10 C9 C22 -61.55(16)
C15 C10 C9 C16 -120.47(14)
C11 C10 C9 C16 61.16(16)
C23 C22 C9 N1 -139.21(13)
C27 C22 C9 N1 45.59(15)
C23 C22 C9 C10 103.53(14)
C27 C22 C9 C10 -71.67(14)
C23 C22 C9 C16 -17.98(17)
C27 C22 C9 C16 166.83(11)
C21 C16 C9 N1 -104.92(14)
C17 C16 C9 N1 67.09(16)
C21 C16 C9 C10 17.53(17)
C17 C16 C9 C10 -170.46(12)
C21 C16 C9 C22 136.10(13)
C17 C16 C9 C22 -51.89(16)
